data_7708483
loop_
_publ_author_name
'Li, Yongfei'
'Sun, Xiao'
'Chen, Peiqiong'
'Liu, Hou-Ting'
'Li, Jing'
'Liu, Dan'
'Li, Dacheng'
'Dou, Jianmin'
'Tian, Haiquan'

_publ_section_title
;
 Modulating the relaxation dynamics of the Na2Mn3 system via an auxiliary
 anion change
;
_journal_name_full 'Dalton Transactions'
_journal_paper_doi 10.1039/D1DT01237A
_journal_year 2021
_chemical_formula_sum 'C41 H33 Mn3 N18 Na2 O12'
_chemical_formula_weight 1180.65
_space_group_crystal_system monoclinic
_space_group_IT_number 14
_space_group_name_Hall '-P 2ybc'
_space_group_name_H-M_alt 'P 1 21/c 1'
_atom_sites_solution_hydrogens geom
_audit_creation_method SHELXL-2018/3
_audit_update_record
;
2021-08-06 deposited with the CCDC.	2021-09-03 downloaded from the CCDC.
;
_cell_angle_alpha 90
_cell_angle_beta 108.322(7)
_cell_angle_gamma 90
_cell_formula_units_Z 4
_cell_length_a 15.5604(10)
_cell_length_b 19.6759(14)
_cell_length_c 20.1662(14)
_cell_measurement_reflns_used 2877
_cell_measurement_temperature 136(4)
_cell_measurement_theta_max 67.0760
_cell_measurement_theta_min 3.7540
_cell_volume 5861.2(7)
_computing_cell_refinement 'CrysAlisPro 1.171.40.53 (Rigaku OD, 2019)'
_computing_data_collection 'CrysAlisPro 1.171.40.53 (Rigaku OD, 2019)'
_computing_data_reduction 'CrysAlisPro 1.171.40.53 (Rigaku OD, 2019)'
_computing_molecular_graphics 'SHELXL-2018/3 (Sheldrick, 2018)'
_computing_publication_material 'SHELXL-2018/3 (Sheldrick, 2018)'
_computing_structure_refinement 'SHELXL-2018/3 (Sheldrick, 2018)'
_computing_structure_solution 'SHELXL-2018/3 (Sheldrick, 2018)'
_diffrn_ambient_temperature 136(4)
_diffrn_measured_fraction_theta_full 0.998
_diffrn_measured_fraction_theta_max 0.998
_diffrn_measurement_device_type 'Xcalibur, Eos, Gemini'
_diffrn_radiation_type CuK\a
_diffrn_radiation_wavelength 1.54184
_diffrn_reflns_av_R_equivalents 0.0729
_diffrn_reflns_av_unetI/netI 0.1044
_diffrn_reflns_Laue_measured_fraction_full 0.998
_diffrn_reflns_Laue_measured_fraction_max 0.998
_diffrn_reflns_limit_h_max 17
_diffrn_reflns_limit_h_min -18
_diffrn_reflns_limit_k_max 23
_diffrn_reflns_limit_k_min -15
_diffrn_reflns_limit_l_max 24
_diffrn_reflns_limit_l_min -24
_diffrn_reflns_number 21985
_diffrn_reflns_point_group_measured_fraction_full 0.998
_diffrn_reflns_point_group_measured_fraction_max 0.998
_diffrn_reflns_theta_full 67.248
_diffrn_reflns_theta_max 67.248
_diffrn_reflns_theta_min 3.221
_diffrn_source 'fine-focus sealed X-ray tube'
_exptl_absorpt_coefficient_mu 5.907
_exptl_absorpt_correction_T_max 1.00000
_exptl_absorpt_correction_T_min 0.58579
_exptl_absorpt_correction_type multi-scan
_exptl_absorpt_process_details SADABS
_exptl_crystal_colour BLACK
_exptl_crystal_density_diffrn 1.338
_exptl_crystal_description BLOCK
_exptl_crystal_F_000 2392
_exptl_crystal_size_max 0.080
_exptl_crystal_size_mid 0.080
_exptl_crystal_size_min 0.070
_refine_diff_density_max 0.734
_refine_diff_density_min -0.862
_refine_diff_density_rms 0.073
_refine_ls_extinction_method none
_refine_ls_goodness_of_fit_ref 0.789
_refine_ls_hydrogen_treatment constr
_refine_ls_matrix_type full
_refine_ls_number_parameters 689
_refine_ls_number_reflns 10488
_refine_ls_number_restraints 0
_refine_ls_restrained_S_all 0.789
_refine_ls_R_factor_all 0.1118
_refine_ls_R_factor_gt 0.0660
_refine_ls_shift/su_max 0.000
_refine_ls_shift/su_mean 0.000
_refine_ls_structure_factor_coef Fsqd
_refine_ls_weighting_details 'w=1/[\s^2^(Fo^2^)+(0.2000P)^2^] where P=(Fo^2^+2Fc^2^)/3'
_refine_ls_weighting_scheme calc
_refine_ls_wR_factor_gt 0.1925
_refine_ls_wR_factor_ref 0.2515
_reflns_Friedel_coverage 0.000
_reflns_number_gt 6345
_reflns_number_total 10488
_reflns_threshold_expression 'I > 2\s(I)'
_cod_data_source_file d1dt01237a2.cif
_cod_data_source_block 2
_cod_original_sg_symbol_H-M 'P 21/c'
_cod_database_code 7708483
_shelx_shelxl_version_number 2018/3
_shelx_space_group_comment
;
The symmetry employed for this shelxl refinement is uniquely defined
by the following loop, which should always be used as a source of
symmetry information in preference to the above space-group names.
They are only intended as comments.
;
_shelx_estimated_absorpt_t_min 0.649
_shelx_estimated_absorpt_t_max 0.683

loop_
_space_group_symop_operation_xyz
'x, y, z'
'-x, y+1/2, -z+1/2'
'-x, -y, -z'
'x, -y-1/2, z-1/2'

loop_
_atom_site_label
_atom_site_type_symbol
_atom_site_fract_x
_atom_site_fract_y
_atom_site_fract_z
_atom_site_U_iso_or_equiv
_atom_site_adp_type
_atom_site_occupancy
_atom_site_site_symmetry_order
_atom_site_calc_flag
_atom_site_refinement_flags_posn
_atom_site_refinement_flags_adp
_atom_site_refinement_flags_occupancy
_atom_site_disorder_assembly
_atom_site_disorder_group
Mn1 Mn 0.56141(6) 0.30252(5) 0.10203(5) 0.0342(2) Uani 1 1 d . . . . .
Mn2 Mn 0.57133(7) 0.39909(5) 0.24449(5) 0.0397(3) Uani 1 1 d . . . . .
Mn3 Mn 0.51443(6) 0.24449(5) 0.23329(5) 0.0343(2) Uani 1 1 d . . . . .
Na1 Na 0.73927(15) 0.27757(13) 0.25362(12) 0.0408(5) Uani 1 1 d . . . . .
Na2 Na 0.33368(16) 0.36330(13) 0.12252(13) 0.0464(6) Uani 1 1 d . . . . .
O1 O 0.8380(3) 0.2162(2) 0.1981(2) 0.0422(10) Uani 1 1 d . . . . .
O2 O 0.6819(3) 0.2687(2) 0.1294(2) 0.0369(9) Uani 1 1 d . . . . .
O3 O 0.4356(3) 0.3278(2) 0.0603(2) 0.0381(9) Uani 1 1 d . . . . .
O4 O 0.7994(3) 0.2071(2) 0.3614(2) 0.0455(11) Uani 1 1 d . . . . .
O5 O 0.6302(3) 0.2114(2) 0.2843(2) 0.0396(10) Uani 1 1 d . . . . .
O6 O 0.3872(3) 0.2666(2) 0.1885(2) 0.0437(10) Uani 1 1 d . . . . .
O7 O 0.8660(3) 0.3569(2) 0.3112(3) 0.0531(12) Uani 1 1 d . . . . .
O8 O 0.6958(3) 0.3837(2) 0.2915(2) 0.0452(10) Uani 1 1 d . . . . .
O9 O 0.4428(3) 0.4233(2) 0.2107(2) 0.0473(11) Uani 1 1 d . . . . .
O10 O 0.5632(3) 0.3175(2) 0.1947(2) 0.0352(9) Uani 1 1 d . . . . .
O11 O 0.5903(3) 0.4672(2) 0.1689(2) 0.0530(12) Uani 1 1 d . . . . .
O12 O 0.6037(3) 0.4012(2) 0.0831(2) 0.0485(11) Uani 1 1 d . . . . .
C1 C 0.9202(4) 0.1817(4) 0.2356(4) 0.0504(17) Uani 1 1 d . . . . .
H1A H 0.913859 0.133973 0.225127 0.076 Uiso 1 1 calc R U . . .
H1B H 0.932204 0.188222 0.284903 0.076 Uiso 1 1 calc R U . . .
H1C H 0.969479 0.199662 0.222021 0.076 Uiso 1 1 calc R U . . .
C2 C 0.8059(4) 0.2038(3) 0.1258(3) 0.0399(14) Uani 1 1 d . . . . .
C3 C 0.8534(4) 0.1667(4) 0.0907(4) 0.0469(16) Uani 1 1 d . . . . .
H3 H 0.908906 0.147467 0.115136 0.056 Uiso 1 1 calc R U . . .
C4 C 0.8177(5) 0.1583(4) 0.0185(4) 0.0547(18) Uani 1 1 d . . . . .
H4 H 0.848705 0.132515 -0.005293 0.066 Uiso 1 1 calc R U . . .
C5 C 0.7368(4) 0.1881(4) -0.0173(4) 0.0478(16) Uani 1 1 d . . . . .
H5 H 0.714690 0.184058 -0.065703 0.057 Uiso 1 1 calc R U . . .
C6 C 0.6866(4) 0.2248(3) 0.0177(3) 0.0378(13) Uani 1 1 d . . . . .
C7 C 0.7222(4) 0.2336(3) 0.0914(3) 0.0367(13) Uani 1 1 d . . . . .
C8 C 0.6004(4) 0.2489(3) -0.0219(3) 0.0364(13) Uani 1 1 d . . . . .
H8 H 0.583857 0.244626 -0.070181 0.044 Uiso 1 1 calc R U . . .
C9 C 0.4060(4) 0.3153(3) -0.0080(3) 0.0394(14) Uani 1 1 d . . . . .
C10 C 0.3100(4) 0.3300(3) -0.0448(4) 0.0454(15) Uani 1 1 d . . . . .
C11 C 0.2710(5) 0.3123(4) -0.1154(4) 0.063(2) Uani 1 1 d . . . . .
H11 H 0.306514 0.289954 -0.137982 0.076 Uiso 1 1 calc R U . . .
C12 C 0.1404(5) 0.3584(5) -0.1155(4) 0.073(2) Uani 1 1 d . . . . .
H12 H 0.080411 0.369760 -0.138696 0.088 Uiso 1 1 calc R U . . .
C13 C 0.1764(5) 0.3765(4) -0.0460(4) 0.0581(19) Uani 1 1 d . . . . .
H13 H 0.140195 0.399018 -0.024075 0.070 Uiso 1 1 calc R U . . .
C14 C 0.8883(4) 0.2108(4) 0.4107(4) 0.0543(18) Uani 1 1 d . . . . .
H14A H 0.884191 0.211999 0.457227 0.082 Uiso 1 1 calc R U . . .
H14B H 0.917916 0.251170 0.402381 0.082 Uiso 1 1 calc R U . . .
H14C H 0.922531 0.171602 0.405691 0.082 Uiso 1 1 calc R U . . .
C15 C 0.7437(4) 0.1594(3) 0.3761(4) 0.0460(16) Uani 1 1 d . . . . .
C16 C 0.7700(5) 0.1098(4) 0.4255(4) 0.060(2) Uani 1 1 d . . . . .
H16 H 0.830622 0.106819 0.452402 0.072 Uiso 1 1 calc R U . . .
C17 C 0.7088(5) 0.0635(4) 0.4367(4) 0.067(2) Uani 1 1 d . . . . .
H17 H 0.728372 0.029321 0.469828 0.081 Uiso 1 1 calc R U . . .
C18 C 0.6188(5) 0.0688(4) 0.3982(4) 0.0586(19) Uani 1 1 d . . . . .
H18 H 0.577366 0.038455 0.406454 0.070 Uiso 1 1 calc R U . . .
C19 C 0.5885(4) 0.1187(3) 0.3472(3) 0.0430(14) Uani 1 1 d . . . . .
C20 C 0.6519(4) 0.1651(3) 0.3335(3) 0.0387(13) Uani 1 1 d . . . . .
C21 C 0.4939(4) 0.1221(3) 0.3105(3) 0.0446(15) Uani 1 1 d . . . . .
H21 H 0.457099 0.088107 0.318958 0.054 Uiso 1 1 calc R U . . .
C22 C 0.3342(4) 0.2193(4) 0.1992(3) 0.0432(15) Uani 1 1 d . . . . .
C23 C 0.2353(4) 0.2278(4) 0.1638(4) 0.0490(16) Uani 1 1 d . . . . .
C24 C 0.1726(4) 0.1790(4) 0.1715(4) 0.060(2) Uani 1 1 d . . . . .
H24 H 0.194012 0.140516 0.198369 0.073 Uiso 1 1 calc R U . . .
C25 C 0.0588(5) 0.2417(5) 0.1034(5) 0.089(3) Uani 1 1 d . . . . .
H25 H -0.002575 0.247851 0.080270 0.107 Uiso 1 1 calc R U . . .
C26 C 0.1182(5) 0.2905(5) 0.0962(5) 0.070(2) Uani 1 1 d . . . . .
H26 H 0.095570 0.329369 0.070303 0.084 Uiso 1 1 calc R U . . .
C27 C 0.9560(5) 0.3525(4) 0.3061(5) 0.069(2) Uani 1 1 d . . . . .
H27A H 0.973530 0.396033 0.293005 0.103 Uiso 1 1 calc R U . . .
H27B H 0.957143 0.319406 0.271438 0.103 Uiso 1 1 calc R U . . .
H27C H 0.997433 0.339270 0.350468 0.103 Uiso 1 1 calc R U . . .
C28 C 0.8467(5) 0.4129(4) 0.3463(4) 0.0515(17) Uani 1 1 d . . . . .
C29 C 0.9126(6) 0.4529(4) 0.3903(4) 0.068(2) Uani 1 1 d . . . . .
H29 H 0.973449 0.442346 0.399029 0.082 Uiso 1 1 calc R U . . .
C30 C 0.8879(6) 0.5092(5) 0.4217(5) 0.078(3) Uani 1 1 d . . . . .
H30 H 0.932337 0.535680 0.452466 0.093 Uiso 1 1 calc R U . . .
C31 C 0.7992(6) 0.5258(5) 0.4079(4) 0.069(2) Uani 1 1 d . . . . .
H31 H 0.783587 0.564386 0.428249 0.082 Uiso 1 1 calc R U . . .
C32 C 0.7309(5) 0.4854(4) 0.3632(4) 0.0540(17) Uani 1 1 d . . . . .
C33 C 0.7557(5) 0.4269(3) 0.3322(3) 0.0466(16) Uani 1 1 d . . . . .
C34 C 0.6399(5) 0.5080(4) 0.3488(3) 0.0499(16) Uani 1 1 d . . . . .
H34 H 0.629503 0.546676 0.371689 0.060 Uiso 1 1 calc R U . . .
C35 C 0.4239(5) 0.4720(4) 0.2482(4) 0.0518(17) Uani 1 1 d . . . . .
C36 C 0.3275(5) 0.4904(4) 0.2325(4) 0.061(2) Uani 1 1 d . . . . .
C37 C 0.3025(6) 0.5459(5) 0.2652(5) 0.076(3) Uani 1 1 d . . . . .
H37 H 0.347276 0.572752 0.295191 0.091 Uiso 1 1 calc R U . . .
C38 C 0.1569(7) 0.5212(7) 0.2112(7) 0.112(4) Uani 1 1 d . . . . .
H38 H 0.095673 0.529357 0.203691 0.135 Uiso 1 1 calc R U . . .
C39 C 0.1807(6) 0.4666(5) 0.1756(6) 0.092(3) Uani 1 1 d . . . . .
H39 H 0.135589 0.441101 0.144197 0.110 Uiso 1 1 calc R U . . .
C40 C 0.6033(5) 0.4577(3) 0.1111(4) 0.0459(15) Uani 1 1 d . . . . .
C41 C 0.6207(8) 0.5190(4) 0.0744(5) 0.084(3) Uani 1 1 d . . . . .
H41A H 0.675655 0.540402 0.102258 0.126 Uiso 1 1 calc R U . . .
H41B H 0.571183 0.550253 0.067188 0.126 Uiso 1 1 calc R U . . .
H41C H 0.626456 0.506087 0.030129 0.126 Uiso 1 1 calc R U . . .
N1 N 0.5430(3) 0.2765(3) 0.0041(3) 0.0392(11) Uani 1 1 d . . . . .
N2 N 0.4562(3) 0.2910(3) -0.0430(3) 0.0445(13) Uani 1 1 d . . . . .
N3 N 0.2627(4) 0.3621(3) -0.0096(3) 0.0466(13) Uani 1 1 d . . . . .
N4 N 0.1859(5) 0.3260(5) -0.1508(4) 0.087(3) Uani 1 1 d . . . . .
N5 N 0.4556(3) 0.1692(3) 0.2662(3) 0.0379(11) Uani 1 1 d . . . . .
N6 N 0.3610(3) 0.1650(3) 0.2375(3) 0.0422(12) Uani 1 1 d . . . . .
N7 N 0.2083(4) 0.2839(3) 0.1255(3) 0.0596(16) Uani 1 1 d . . . . .
N8 N 0.0845(4) 0.1861(4) 0.1416(5) 0.086(3) Uani 1 1 d . . . . .
N9 N 0.5707(4) 0.4780(3) 0.3056(3) 0.0467(13) Uani 1 1 d . . . . .
N10 N 0.4842(4) 0.5041(3) 0.2985(3) 0.0549(15) Uani 1 1 d . . . . .
N11 N 0.2684(4) 0.4508(4) 0.1865(4) 0.0699(19) Uani 1 1 d . . . . .
N12 N 0.2156(6) 0.5614(5) 0.2545(5) 0.101(3) Uani 1 1 d . . . . .
N13 N 0.5202(4) 0.3217(3) 0.3189(3) 0.0436(12) Uani 1 1 d . . . . .
N14 N 0.4516(5) 0.3359(3) 0.3302(3) 0.0642(18) Uani 1 1 d . . . . .
N15 N 0.3856(7) 0.3496(6) 0.3420(6) 0.130(5) Uani 1 1 d . . . . .
N16 N 0.5112(3) 0.1947(3) 0.1291(3) 0.0413(12) Uani 1 1 d . . . . .
N17 N 0.4387(5) 0.1752(3) 0.0947(3) 0.0627(17) Uani 1 1 d . . . . .
N18 N 0.3678(5) 0.1548(5) 0.0598(4) 0.094(3) Uani 1 1 d . . . . .

loop_
_atom_site_aniso_label
_atom_site_aniso_U_11
_atom_site_aniso_U_22
_atom_site_aniso_U_33
_atom_site_aniso_U_23
_atom_site_aniso_U_13
_atom_site_aniso_U_12
Mn1 0.0305(5) 0.0363(5) 0.0345(5) 0.0002(4) 0.0082(4) 0.0006(4)
Mn2 0.0404(5) 0.0387(5) 0.0368(5) -0.0023(4) 0.0076(4) 0.0046(4)
Mn3 0.0265(4) 0.0387(5) 0.0364(5) 0.0064(4) 0.0077(4) 0.0012(4)
Na1 0.0361(12) 0.0481(14) 0.0362(12) 0.0023(11) 0.0087(10) 0.0014(10)
Na2 0.0401(13) 0.0527(15) 0.0453(14) 0.0081(12) 0.0119(11) 0.0087(11)
O1 0.034(2) 0.056(3) 0.033(2) 0.000(2) 0.0055(17) 0.0050(19)
O2 0.033(2) 0.038(2) 0.037(2) -0.0026(18) 0.0077(17) 0.0012(17)
O3 0.035(2) 0.040(2) 0.037(2) 0.0073(19) 0.0077(18) 0.0046(17)
O4 0.033(2) 0.050(3) 0.046(2) 0.009(2) 0.0023(19) 0.0005(19)
O5 0.030(2) 0.046(2) 0.041(2) 0.016(2) 0.0078(17) 0.0031(18)
O6 0.028(2) 0.049(3) 0.052(3) 0.017(2) 0.0097(19) 0.0015(18)
O7 0.038(2) 0.052(3) 0.064(3) -0.006(2) 0.010(2) -0.007(2)
O8 0.038(2) 0.046(2) 0.049(3) -0.007(2) 0.008(2) -0.0027(19)
O9 0.047(2) 0.047(3) 0.046(2) 0.003(2) 0.013(2) 0.008(2)
O10 0.033(2) 0.036(2) 0.035(2) -0.0025(18) 0.0077(17) -0.0042(17)
O11 0.075(3) 0.044(3) 0.047(3) -0.001(2) 0.029(2) 0.002(2)
O12 0.067(3) 0.039(3) 0.046(3) 0.000(2) 0.028(2) -0.004(2)
C1 0.036(3) 0.065(5) 0.049(4) 0.006(3) 0.012(3) 0.002(3)
C2 0.036(3) 0.045(3) 0.042(3) 0.002(3) 0.016(3) -0.006(3)
C3 0.034(3) 0.057(4) 0.049(4) -0.002(3) 0.011(3) 0.001(3)
C4 0.049(4) 0.061(4) 0.059(4) -0.017(4) 0.024(3) -0.004(3)
C5 0.043(4) 0.057(4) 0.046(4) -0.008(3) 0.019(3) -0.002(3)
C6 0.040(3) 0.038(3) 0.039(3) -0.008(3) 0.018(3) -0.010(3)
C7 0.033(3) 0.036(3) 0.043(3) 0.008(3) 0.015(3) -0.005(2)
C8 0.043(3) 0.040(3) 0.026(3) -0.003(3) 0.009(2) -0.005(3)
C9 0.041(3) 0.043(3) 0.028(3) 0.008(3) 0.002(3) 0.003(3)
C10 0.040(3) 0.049(4) 0.045(4) 0.002(3) 0.009(3) 0.001(3)
C11 0.046(4) 0.084(6) 0.050(4) -0.010(4) 0.002(3) -0.006(4)
C12 0.040(4) 0.108(7) 0.058(5) 0.009(5) -0.002(4) 0.000(4)
C13 0.035(3) 0.070(5) 0.065(5) 0.014(4) 0.010(3) 0.002(3)
C14 0.034(3) 0.065(5) 0.061(4) 0.008(4) 0.010(3) 0.003(3)
C15 0.036(3) 0.045(4) 0.052(4) -0.008(3) 0.006(3) -0.005(3)
C16 0.040(4) 0.070(5) 0.055(4) 0.021(4) -0.005(3) 0.002(3)
C17 0.056(4) 0.066(5) 0.065(5) 0.031(4) -0.001(4) -0.005(4)
C18 0.044(4) 0.060(5) 0.067(5) 0.019(4) 0.011(3) -0.008(3)
C19 0.040(3) 0.045(4) 0.041(3) 0.003(3) 0.007(3) 0.004(3)
C20 0.036(3) 0.037(3) 0.040(3) 0.000(3) 0.007(3) 0.004(3)
C21 0.047(4) 0.044(4) 0.047(4) 0.005(3) 0.019(3) -0.004(3)
C22 0.031(3) 0.056(4) 0.040(3) 0.009(3) 0.007(3) 0.005(3)
C23 0.036(3) 0.057(4) 0.055(4) 0.013(3) 0.015(3) 0.008(3)
C24 0.034(3) 0.072(5) 0.072(5) 0.026(4) 0.012(3) 0.005(3)
C25 0.026(3) 0.107(8) 0.119(8) 0.050(7) 0.003(4) 0.004(4)
C26 0.041(4) 0.077(5) 0.085(6) 0.040(5) 0.010(4) 0.011(4)
C27 0.038(4) 0.067(5) 0.093(6) -0.009(5) 0.009(4) -0.001(4)
C28 0.055(4) 0.054(4) 0.044(4) 0.001(3) 0.013(3) -0.007(3)
C29 0.063(5) 0.068(5) 0.066(5) -0.012(4) 0.010(4) -0.012(4)
C30 0.070(6) 0.079(6) 0.072(6) -0.021(5) 0.004(5) -0.018(5)
C31 0.075(5) 0.070(5) 0.057(5) -0.019(4) 0.014(4) -0.012(4)
C32 0.061(4) 0.056(4) 0.043(4) -0.007(3) 0.012(3) -0.009(4)
C33 0.052(4) 0.047(4) 0.035(3) 0.000(3) 0.005(3) -0.009(3)
C34 0.066(4) 0.043(4) 0.040(4) -0.011(3) 0.015(3) -0.006(3)
C35 0.058(4) 0.048(4) 0.051(4) 0.012(3) 0.021(4) 0.012(3)
C36 0.059(4) 0.063(5) 0.062(5) 0.000(4) 0.018(4) 0.017(4)
C37 0.068(5) 0.071(6) 0.081(6) -0.016(5) 0.013(5) 0.027(4)
C38 0.056(6) 0.141(11) 0.139(10) -0.021(9) 0.030(6) 0.048(7)
C39 0.058(5) 0.089(7) 0.122(8) -0.015(6) 0.018(5) 0.032(5)
C40 0.048(4) 0.038(4) 0.051(4) 0.000(3) 0.015(3) -0.003(3)
C41 0.160(10) 0.044(4) 0.070(6) 0.002(4) 0.067(6) -0.007(5)
N1 0.038(3) 0.038(3) 0.042(3) 0.003(2) 0.013(2) -0.005(2)
N2 0.036(3) 0.053(3) 0.041(3) -0.001(3) 0.007(2) 0.003(2)
N3 0.042(3) 0.045(3) 0.051(3) 0.003(3) 0.012(3) 0.001(2)
N4 0.045(4) 0.144(8) 0.059(4) -0.004(5) -0.001(3) -0.002(4)
N5 0.032(2) 0.046(3) 0.035(3) 0.006(2) 0.011(2) 0.000(2)
N6 0.029(2) 0.053(3) 0.046(3) 0.012(3) 0.012(2) 0.001(2)
N7 0.034(3) 0.071(4) 0.071(4) 0.022(4) 0.013(3) 0.004(3)
N8 0.029(3) 0.108(6) 0.113(6) 0.046(5) 0.010(4) 0.001(3)
N9 0.060(3) 0.039(3) 0.042(3) -0.001(2) 0.017(3) 0.003(3)
N10 0.056(4) 0.059(4) 0.048(3) -0.008(3) 0.013(3) 0.016(3)
N11 0.052(4) 0.065(4) 0.088(5) -0.006(4) 0.015(4) 0.016(3)
N12 0.068(5) 0.118(7) 0.108(7) -0.019(6) 0.014(5) 0.042(5)
N13 0.046(3) 0.046(3) 0.040(3) 0.006(2) 0.017(2) 0.008(2)
N14 0.080(5) 0.067(4) 0.058(4) 0.032(3) 0.040(4) 0.029(4)
N15 0.129(8) 0.160(9) 0.145(9) 0.093(8) 0.107(7) 0.093(7)
N16 0.039(3) 0.043(3) 0.038(3) -0.001(2) 0.007(2) -0.007(2)
N17 0.071(4) 0.068(4) 0.048(3) 0.011(3) 0.018(3) -0.019(4)
N18 0.081(5) 0.121(7) 0.059(4) 0.022(5) -0.010(4) -0.055(5)

loop_
_atom_type_symbol
_atom_type_description
_atom_type_scat_dispersion_real
_atom_type_scat_dispersion_imag
_atom_type_scat_source
C C 0.0181 0.0091 'International Tables Vol C Tables 4.2.6.8 and 6.1.1.4'
H H 0.0000 0.0000 'International Tables Vol C Tables 4.2.6.8 and 6.1.1.4'
Mn Mn -0.5299 2.8052 'International Tables Vol C Tables 4.2.6.8 and 6.1.1.4'
N N 0.0311 0.0180 'International Tables Vol C Tables 4.2.6.8 and 6.1.1.4'
O O 0.0492 0.0322 'International Tables Vol C Tables 4.2.6.8 and 6.1.1.4'
Na Na 0.1353 0.1239 'International Tables Vol C Tables 4.2.6.8 and 6.1.1.4'

loop_
_geom_angle_atom_site_label_1
_geom_angle_atom_site_label_2
_geom_angle_atom_site_label_3
_geom_angle
_geom_angle_site_symmetry_1
_geom_angle_site_symmetry_3
_geom_angle_publ_flag
O10 Mn1 O2 93.54(17) . . ?
O10 Mn1 O3 95.07(17) . . ?
O2 Mn1 O3 170.42(18) . . ?
O10 Mn1 N1 170.57(19) . . ?
O2 Mn1 N1 91.09(19) . . ?
O3 Mn1 N1 79.79(19) . . ?
O10 Mn1 O12 97.30(17) . . ?
O2 Mn1 O12 92.23(18) . . ?
O3 Mn1 O12 90.86(18) . . ?
N1 Mn1 O12 90.72(19) . . ?
O10 Mn1 N16 79.36(18) . . ?
O2 Mn1 N16 89.24(18) . . ?
O3 Mn1 N16 88.22(18) . . ?
N1 Mn1 N16 92.51(19) . . ?
O12 Mn1 N16 176.43(18) . . ?
O10 Mn2 O8 90.99(18) . . ?
O10 Mn2 O9 97.60(18) . . ?
O8 Mn2 O9 170.0(2) . . ?
O10 Mn2 N9 171.5(2) . . ?
O8 Mn2 N9 91.1(2) . . ?
O9 Mn2 N9 79.7(2) . . ?
O10 Mn2 O11 99.05(18) . . ?
O8 Mn2 O11 96.3(2) . . ?
O9 Mn2 O11 87.4(2) . . ?
N9 Mn2 O11 88.9(2) . . ?
O10 Mn2 N13 79.34(18) . . ?
O8 Mn2 N13 94.11(19) . . ?
O9 Mn2 N13 82.57(18) . . ?
N9 Mn2 N13 92.3(2) . . ?
O11 Mn2 N13 169.50(19) . . ?
O5 Mn3 O10 92.78(17) . . ?
O5 Mn3 O6 170.37(17) . . ?
O10 Mn3 O6 96.83(17) . . ?
O5 Mn3 N5 91.26(19) . . ?
O10 Mn3 N5 175.36(19) . . ?
O6 Mn3 N5 79.18(19) . . ?
O5 Mn3 N13 90.77(19) . . ?
O10 Mn3 N13 83.13(18) . . ?
O6 Mn3 N13 89.72(19) . . ?
N5 Mn3 N13 99.1(2) . . ?
O5 Mn3 N16 95.40(19) . . ?
O10 Mn3 N16 81.07(18) . . ?
O6 Mn3 N16 86.78(19) . . ?
N5 Mn3 N16 96.3(2) . . ?
N13 Mn3 N16 163.28(19) . . ?
O5 Na1 O2 99.89(16) . . ?
O5 Na1 O8 95.64(17) . . ?
O2 Na1 O8 110.44(17) . . ?
O5 Na1 O1 116.50(18) . . ?
O2 Na1 O1 64.59(14) . . ?
O8 Na1 O1 147.83(18) . . ?
O5 Na1 O7 138.40(19) . . ?
O2 Na1 O7 120.90(18) . . ?
O8 Na1 O7 64.38(16) . . ?
O1 Na1 O7 90.18(16) . . ?
O5 Na1 O4 64.58(15) . . ?
O2 Na1 O4 141.85(18) . . ?
O8 Na1 O4 105.81(18) . . ?
O1 Na1 O4 90.38(16) . . ?
O7 Na1 O4 85.28(17) . . ?
O5 Na1 O10 64.53(14) . . ?
O2 Na1 O10 64.68(14) . . ?
O8 Na1 O10 62.82(14) . . ?
O1 Na1 O10 128.41(15) . . ?
O7 Na1 O10 124.00(17) . . ?
O4 Na1 O10 125.93(15) . . ?
O6 Na2 O9 86.23(17) . . ?
O6 Na2 O3 83.38(16) . . ?
O9 Na2 O3 95.87(17) . . ?
O6 Na2 N7 67.56(18) . . ?
O9 Na2 N7 132.4(2) . . ?
O3 Na2 N7 118.3(2) . . ?
O6 Na2 N3 123.5(2) . . ?
O9 Na2 N3 140.3(2) . . ?
O3 Na2 N3 65.95(17) . . ?
N7 Na2 N3 86.2(2) . . ?
O6 Na2 N11 113.1(2) . . ?
O9 Na2 N11 65.6(2) . . ?
O3 Na2 N11 153.0(2) . . ?
N7 Na2 N11 88.4(2) . . ?
N3 Na2 N11 115.2(2) . . ?
C2 O1 C1 115.6(5) . . ?
C2 O1 Na1 118.9(3) . . ?
C1 O1 Na1 124.6(4) . . ?
C7 O2 Mn1 128.1(4) . . ?
C7 O2 Na1 123.8(4) . . ?
Mn1 O2 Na1 106.72(18) . . ?
C9 O3 Mn1 112.0(4) . . ?
C9 O3 Na2 121.5(4) . . ?
Mn1 O3 Na2 126.0(2) . . ?
C15 O4 C14 115.1(5) . . ?
C15 O4 Na1 118.6(4) . . ?
C14 O4 Na1 126.3(4) . . ?
C20 O5 Mn3 128.8(4) . . ?
C20 O5 Na1 123.0(4) . . ?
Mn3 O5 Na1 107.89(18) . . ?
C22 O6 Mn3 111.5(4) . . ?
C22 O6 Na2 123.2(4) . . ?
Mn3 O6 Na2 125.3(2) . . ?
C28 O7 C27 117.0(6) . . ?
C28 O7 Na1 117.8(4) . . ?
C27 O7 Na1 125.0(4) . . ?
C33 O8 Mn2 127.7(4) . . ?
C33 O8 Na1 122.7(4) . . ?
Mn2 O8 Na1 109.1(2) . . ?
C35 O9 Mn2 111.6(4) . . ?
C35 O9 Na2 124.3(4) . . ?
Mn2 O9 Na2 123.8(2) . . ?
Mn2 O10 Mn1 130.0(2) . . ?
Mn2 O10 Mn3 113.3(2) . . ?
Mn1 O10 Mn3 113.9(2) . . ?
Mn2 O10 Na1 97.06(16) . . ?
Mn1 O10 Na1 94.96(16) . . ?
Mn3 O10 Na1 94.54(16) . . ?
C40 O11 Mn2 132.2(4) . . ?
C40 O12 Mn1 133.4(4) . . ?
O1 C1 H1A 109.5 . . ?
O1 C1 H1B 109.5 . . ?
H1A C1 H1B 109.5 . . ?
O1 C1 H1C 109.5 . . ?
H1A C1 H1C 109.5 . . ?
H1B C1 H1C 109.5 . . ?
C3 C2 C7 122.1(6) . . ?
C3 C2 O1 123.3(6) . . ?
C7 C2 O1 114.5(5) . . ?
C2 C3 C4 119.7(6) . . ?
C2 C3 H3 120.1 . . ?
C4 C3 H3 120.1 . . ?
C5 C4 C3 119.8(6) . . ?
C5 C4 H4 120.1 . . ?
C3 C4 H4 120.1 . . ?
C4 C5 C6 121.2(6) . . ?
C4 C5 H5 119.4 . . ?
C6 C5 H5 119.4 . . ?
C5 C6 C8 117.8(6) . . ?
C5 C6 C7 119.4(6) . . ?
C8 C6 C7 122.7(5) . . ?
O2 C7 C2 117.8(5) . . ?
O2 C7 C6 124.5(5) . . ?
C2 C7 C6 117.7(6) . . ?
N1 C8 C6 124.6(5) . . ?
N1 C8 H8 117.7 . . ?
C6 C8 H8 117.7 . . ?
N2 C9 O3 124.1(5) . . ?
N2 C9 C10 119.2(5) . . ?
O3 C9 C10 116.7(6) . . ?
N3 C10 C11 121.5(6) . . ?
N3 C10 C9 118.0(6) . . ?
C11 C10 C9 120.5(6) . . ?
N4 C11 C10 122.6(8) . . ?
N4 C11 H11 118.7 . . ?
C10 C11 H11 118.7 . . ?
N4 C12 C13 123.9(7) . . ?
N4 C12 H12 118.1 . . ?
C13 C12 H12 118.1 . . ?
N3 C13 C12 121.1(8) . . ?
N3 C13 H13 119.5 . . ?
C12 C13 H13 119.5 . . ?
O4 C14 H14A 109.5 . . ?
O4 C14 H14B 109.5 . . ?
H14A C14 H14B 109.5 . . ?
O4 C14 H14C 109.5 . . ?
H14A C14 H14C 109.5 . . ?
H14B C14 H14C 109.5 . . ?
C16 C15 O4 125.7(6) . . ?
C16 C15 C20 120.8(6) . . ?
O4 C15 C20 113.6(6) . . ?
C15 C16 C17 121.7(7) . . ?
C15 C16 H16 119.2 . . ?
C17 C16 H16 119.2 . . ?
C18 C17 C16 119.3(7) . . ?
C18 C17 H17 120.3 . . ?
C16 C17 H17 120.3 . . ?
C17 C18 C19 121.1(7) . . ?
C17 C18 H18 119.4 . . ?
C19 C18 H18 119.4 . . ?
C18 C19 C21 118.1(6) . . ?
C18 C19 C20 119.9(6) . . ?
C21 C19 C20 122.1(6) . . ?
O5 C20 C15 118.8(6) . . ?
O5 C20 C19 124.1(5) . . ?
C15 C20 C19 117.1(6) . . ?
N5 C21 C19 124.5(6) . . ?
N5 C21 H21 117.7 . . ?
C19 C21 H21 117.7 . . ?
O6 C22 N6 125.4(5) . . ?
O6 C22 C23 116.9(6) . . ?
N6 C22 C23 117.7(6) . . ?
N7 C23 C24 121.5(6) . . ?
N7 C23 C22 117.4(6) . . ?
C24 C23 C22 121.1(6) . . ?
N8 C24 C23 122.2(7) . . ?
N8 C24 H24 118.9 . . ?
C23 C24 H24 118.9 . . ?
N8 C25 C26 123.3(7) . . ?
N8 C25 H25 118.3 . . ?
C26 C25 H25 118.3 . . ?
N7 C26 C25 121.9(7) . . ?
N7 C26 H26 119.1 . . ?
C25 C26 H26 119.1 . . ?
O7 C27 H27A 109.5 . . ?
O7 C27 H27B 109.5 . . ?
H27A C27 H27B 109.5 . . ?
O7 C27 H27C 109.5 . . ?
H27A C27 H27C 109.5 . . ?
H27B C27 H27C 109.5 . . ?
C29 C28 C33 121.7(7) . . ?
C29 C28 O7 123.1(7) . . ?
C33 C28 O7 115.2(6) . . ?
C28 C29 C30 119.6(8) . . ?
C28 C29 H29 120.2 . . ?
C30 C29 H29 120.2 . . ?
C31 C30 C29 120.5(8) . . ?
C31 C30 H30 119.7 . . ?
C29 C30 H30 119.7 . . ?
C30 C31 C32 120.6(8) . . ?
C30 C31 H31 119.7 . . ?
C32 C31 H31 119.7 . . ?
C31 C32 C33 119.1(7) . . ?
C31 C32 C34 117.2(7) . . ?
C33 C32 C34 123.6(6) . . ?
O8 C33 C28 118.0(6) . . ?
O8 C33 C32 123.6(6) . . ?
C28 C33 C32 118.3(6) . . ?
N9 C34 C32 123.9(6) . . ?
N9 C34 H34 118.0 . . ?
C32 C34 H34 118.0 . . ?
N10 C35 O9 124.3(6) . . ?
N10 C35 C36 118.8(7) . . ?
O9 C35 C36 116.9(7) . . ?
N11 C36 C37 123.6(8) . . ?
N11 C36 C35 116.0(7) . . ?
C37 C36 C35 120.4(8) . . ?
N12 C37 C36 121.4(9) . . ?
N12 C37 H37 119.3 . . ?
C36 C37 H37 119.3 . . ?
N12 C38 C39 124.1(9) . . ?
N12 C38 H38 117.9 . . ?
C39 C38 H38 117.9 . . ?
N11 C39 C38 120.6(10) . . ?
N11 C39 H39 119.7 . . ?
C38 C39 H39 119.7 . . ?
O12 C40 O11 125.3(6) . . ?
O12 C40 C41 118.1(6) . . ?
O11 C40 C41 116.6(6) . . ?
C40 C41 H41A 109.5 . . ?
C40 C41 H41B 109.5 . . ?
H41A C41 H41B 109.5 . . ?
C40 C41 H41C 109.5 . . ?
H41A C41 H41C 109.5 . . ?
H41B C41 H41C 109.5 . . ?
C8 N1 N2 116.7(5) . . ?
C8 N1 Mn1 128.0(4) . . ?
N2 N1 Mn1 115.4(4) . . ?
C9 N2 N1 108.6(5) . . ?
C10 N3 C13 115.8(6) . . ?
C10 N3 Na2 115.6(4) . . ?
C13 N3 Na2 126.9(5) . . ?
C12 N4 C11 115.2(7) . . ?
C21 N5 N6 115.9(5) . . ?
C21 N5 Mn3 127.7(4) . . ?
N6 N5 Mn3 116.4(4) . . ?
C22 N6 N5 107.1(5) . . ?
C23 N7 C26 115.4(6) . . ?
C23 N7 Na2 114.9(4) . . ?
C26 N7 Na2 129.6(5) . . ?
C24 N8 C25 115.7(7) . . ?
C34 N9 N10 117.9(6) . . ?
C34 N9 Mn2 127.5(5) . . ?
N10 N9 Mn2 114.5(4) . . ?
C35 N10 N9 109.4(6) . . ?
C36 N11 C39 114.9(8) . . ?
C36 N11 Na2 116.7(5) . . ?
C39 N11 Na2 128.2(7) . . ?
C38 N12 C37 115.3(8) . . ?
N14 N13 Mn3 118.5(5) . . ?
N14 N13 Mn2 117.2(4) . . ?
Mn3 N13 Mn2 83.89(17) . . ?
N15 N14 N13 179.3(9) . . ?
N17 N16 Mn3 114.5(5) . . ?
N17 N16 Mn1 118.3(5) . . ?
Mn3 N16 Mn1 85.19(17) . . ?
N18 N17 N16 178.4(10) . . ?

loop_
_geom_bond_atom_site_label_1
_geom_bond_atom_site_label_2
_geom_bond_distance
_geom_bond_site_symmetry_2
_geom_bond_publ_flag
Mn1 O10 1.883(4) . ?
Mn1 O2 1.901(4) . ?
Mn1 O3 1.938(4) . ?
Mn1 N1 1.971(5) . ?
Mn1 O12 2.123(4) . ?
Mn1 N16 2.382(5) . ?
Mn2 O10 1.877(4) . ?
Mn2 O8 1.894(4) . ?
Mn2 O9 1.958(4) . ?
Mn2 N9 1.984(5) . ?
Mn2 O11 2.118(5) . ?
Mn2 N13 2.439(5) . ?
Mn3 O5 1.888(4) . ?
Mn3 O10 1.902(4) . ?
Mn3 O6 1.949(4) . ?
Mn3 N5 1.963(5) . ?
Mn3 N13 2.280(6) . ?
Mn3 N16 2.304(5) . ?
Na1 O5 2.370(5) . ?
Na1 O2 2.387(5) . ?
Na1 O8 2.392(5) . ?
Na1 O1 2.481(5) . ?
Na1 O7 2.497(5) . ?
Na1 O4 2.500(5) . ?
Na1 O10 2.737(5) . ?
Na2 O6 2.321(5) . ?
Na2 O9 2.354(5) . ?
Na2 O3 2.413(5) . ?
Na2 N7 2.515(7) . ?
Na2 N3 2.544(6) . ?
Na2 N11 2.546(7) . ?
O1 C2 1.406(7) . ?
O1 C1 1.435(7) . ?
O2 C7 1.326(7) . ?
O3 C9 1.331(7) . ?
O4 C15 1.370(8) . ?
O4 C14 1.429(7) . ?
O5 C20 1.311(7) . ?
O6 C22 1.307(8) . ?
O7 C28 1.392(9) . ?
O7 C27 1.438(8) . ?
O8 C33 1.337(7) . ?
O9 C35 1.310(8) . ?
O11 C40 1.258(8) . ?
O12 C40 1.248(8) . ?
C1 H1A 0.9600 . ?
C1 H1B 0.9600 . ?
C1 H1C 0.9600 . ?
C2 C3 1.381(9) . ?
C2 C7 1.398(8) . ?
C3 C4 1.397(10) . ?
C3 H3 0.9300 . ?
C4 C5 1.371(10) . ?
C4 H4 0.9300 . ?
C5 C6 1.407(9) . ?
C5 H5 0.9300 . ?
C6 C8 1.409(9) . ?
C6 C7 1.423(8) . ?
C8 N1 1.290(8) . ?
C8 H8 0.9300 . ?
C9 N2 1.297(8) . ?
C9 C10 1.473(8) . ?
C10 N3 1.331(9) . ?
C10 C11 1.405(10) . ?
C11 N4 1.319(10) . ?
C11 H11 0.9300 . ?
C12 N4 1.317(11) . ?
C12 C13 1.383(11) . ?
C12 H12 0.9300 . ?
C13 N3 1.343(8) . ?
C13 H13 0.9300 . ?
C14 H14A 0.9600 . ?
C14 H14B 0.9600 . ?
C14 H14C 0.9600 . ?
C15 C16 1.363(10) . ?
C15 C20 1.422(8) . ?
C16 C17 1.386(10) . ?
C16 H16 0.9300 . ?
C17 C18 1.375(10) . ?
C17 H17 0.9300 . ?
C18 C19 1.393(9) . ?
C18 H18 0.9300 . ?
C19 C21 1.426(9) . ?
C19 C20 1.432(9) . ?
C21 N5 1.295(8) . ?
C21 H21 0.9300 . ?
C22 N6 1.308(8) . ?
C22 C23 1.487(8) . ?
C23 N7 1.336(9) . ?
C23 C24 1.412(10) . ?
C24 N8 1.319(9) . ?
C24 H24 0.9300 . ?
C25 N8 1.325(11) . ?
C25 C26 1.373(11) . ?
C25 H25 0.9300 . ?
C26 N7 1.346(9) . ?
C26 H26 0.9300 . ?
C27 H27A 0.9600 . ?
C27 H27B 0.9600 . ?
C27 H27C 0.9600 . ?
C28 C29 1.374(10) . ?
C28 C33 1.383(10) . ?
C29 C30 1.390(12) . ?
C29 H29 0.9300 . ?
C30 C31 1.359(12) . ?
C30 H30 0.9300 . ?
C31 C32 1.404(10) . ?
C31 H31 0.9300 . ?
C32 C33 1.419(10) . ?
C32 C34 1.425(10) . ?
C34 N9 1.295(8) . ?
C34 H34 0.9300 . ?
C35 N10 1.307(9) . ?
C35 C36 1.476(10) . ?
C36 N11 1.333(10) . ?
C36 C37 1.394(11) . ?
C37 N12 1.336(11) . ?
C37 H37 0.9300 . ?
C38 N12 1.311(14) . ?
C38 C39 1.407(14) . ?
C38 H38 0.9300 . ?
C39 N11 1.348(10) . ?
C39 H39 0.9300 . ?
C40 C41 1.485(10) . ?
C41 H41A 0.9600 . ?
C41 H41B 0.9600 . ?
C41 H41C 0.9600 . ?
N1 N2 1.415(7) . ?
N5 N6 1.405(7) . ?
N9 N10 1.406(8) . ?
N13 N14 1.194(8) . ?
N14 N15 1.156(9) . ?
N16 N17 1.187(8) . ?
N17 N18 1.177(9) . ?

loop_
_geom_torsion_atom_site_label_1
_geom_torsion_atom_site_label_2
_geom_torsion_atom_site_label_3
_geom_torsion_atom_site_label_4
_geom_torsion
_geom_torsion_site_symmetry_1
_geom_torsion_site_symmetry_2
_geom_torsion_site_symmetry_3
_geom_torsion_site_symmetry_4
_geom_torsion_publ_flag
O10 Mn3 O5 C20 168.9(5) . . . . ?
N5 Mn3 O5 C20 -13.4(5) . . . . ?
N13 Mn3 O5 C20 85.7(5) . . . . ?
N16 Mn3 O5 C20 -109.8(5) . . . . ?
O10 Mn3 O5 Na1 -4.8(2) . . . . ?
N5 Mn3 O5 Na1 172.9(2) . . . . ?
N13 Mn3 O5 Na1 -88.0(2) . . . . ?
N16 Mn3 O5 Na1 76.5(2) . . . . ?
O10 Mn2 O8 C33 170.2(5) . . . . ?
N9 Mn2 O8 C33 -18.0(5) . . . . ?
O11 Mn2 O8 C33 71.0(5) . . . . ?
N13 Mn2 O8 C33 -110.4(5) . . . . ?
O10 Mn2 O8 Na1 -1.1(2) . . . . ?
N9 Mn2 O8 Na1 170.6(2) . . . . ?
O11 Mn2 O8 Na1 -100.3(2) . . . . ?
N13 Mn2 O8 Na1 78.3(2) . . . . ?
O8 Mn2 O10 Mn1 -101.6(3) . . . . ?
O9 Mn2 O10 Mn1 83.5(3) . . . . ?
O11 Mn2 O10 Mn1 -5.1(3) . . . . ?
N13 Mn2 O10 Mn1 164.4(3) . . . . ?
O8 Mn2 O10 Mn3 99.0(2) . . . . ?
O9 Mn2 O10 Mn3 -75.9(2) . . . . ?
O11 Mn2 O10 Mn3 -164.5(2) . . . . ?
N13 Mn2 O10 Mn3 5.0(2) . . . . ?
O8 Mn2 O10 Na1 0.93(18) . . . . ?
O9 Mn2 O10 Na1 -173.98(17) . . . . ?
O11 Mn2 O10 Na1 97.47(18) . . . . ?
N13 Mn2 O10 Na1 -93.06(17) . . . . ?
O2 Mn1 O10 Mn2 105.9(3) . . . . ?
O3 Mn1 O10 Mn2 -78.3(3) . . . . ?
O12 Mn1 O10 Mn2 13.2(3) . . . . ?
N16 Mn1 O10 Mn2 -165.5(3) . . . . ?
O2 Mn1 O10 Mn3 -94.8(2) . . . . ?
O3 Mn1 O10 Mn3 81.0(2) . . . . ?
O12 Mn1 O10 Mn3 172.5(2) . . . . ?
N16 Mn1 O10 Mn3 -6.2(2) . . . . ?
O2 Mn1 O10 Na1 2.42(17) . . . . ?
O3 Mn1 O10 Na1 178.21(15) . . . . ?
O12 Mn1 O10 Na1 -90.28(17) . . . . ?
N16 Mn1 O10 Na1 90.98(17) . . . . ?
C1 O1 C2 C3 -6.4(9) . . . . ?
Na1 O1 C2 C3 -176.1(5) . . . . ?
C1 O1 C2 C7 175.2(5) . . . . ?
Na1 O1 C2 C7 5.4(7) . . . . ?
C7 C2 C3 C4 0.0(10) . . . . ?
O1 C2 C3 C4 -178.3(6) . . . . ?
C2 C3 C4 C5 1.5(11) . . . . ?
C3 C4 C5 C6 -2.9(11) . . . . ?
C4 C5 C6 C8 -174.6(6) . . . . ?
C4 C5 C6 C7 2.8(10) . . . . ?
Mn1 O2 C7 C2 -168.9(4) . . . . ?
Na1 O2 C7 C2 -4.2(7) . . . . ?
Mn1 O2 C7 C6 11.7(8) . . . . ?
Na1 O2 C7 C6 176.4(4) . . . . ?
C3 C2 C7 O2 -179.5(6) . . . . ?
O1 C2 C7 O2 -1.1(8) . . . . ?
C3 C2 C7 C6 -0.1(9) . . . . ?
O1 C2 C7 C6 178.4(5) . . . . ?
C5 C6 C7 O2 178.1(6) . . . . ?
C8 C6 C7 O2 -4.6(9) . . . . ?
C5 C6 C7 C2 -1.3(9) . . . . ?
C8 C6 C7 C2 176.0(6) . . . . ?
C5 C6 C8 N1 172.0(6) . . . . ?
C7 C6 C8 N1 -5.3(10) . . . . ?
Mn1 O3 C9 N2 -2.1(8) . . . . ?
Na2 O3 C9 N2 -174.3(5) . . . . ?
Mn1 O3 C9 C10 177.6(4) . . . . ?
Na2 O3 C9 C10 5.4(7) . . . . ?
N2 C9 C10 N3 -172.4(6) . . . . ?
O3 C9 C10 N3 7.9(9) . . . . ?
N2 C9 C10 C11 5.9(10) . . . . ?
O3 C9 C10 C11 -173.8(6) . . . . ?
N3 C10 C11 N4 -0.1(13) . . . . ?
C9 C10 C11 N4 -178.3(8) . . . . ?
N4 C12 C13 N3 0.6(14) . . . . ?
C14 O4 C15 C16 -11.3(10) . . . . ?
Na1 O4 C15 C16 168.4(6) . . . . ?
C14 O4 C15 C20 169.5(6) . . . . ?
Na1 O4 C15 C20 -10.8(7) . . . . ?
O4 C15 C16 C17 -179.8(7) . . . . ?
C20 C15 C16 C17 -0.7(12) . . . . ?
C15 C16 C17 C18 -1.6(14) . . . . ?
C16 C17 C18 C19 1.6(14) . . . . ?
C17 C18 C19 C21 -178.5(8) . . . . ?
C17 C18 C19 C20 0.7(12) . . . . ?
Mn3 O5 C20 C15 -165.2(5) . . . . ?
Na1 O5 C20 C15 7.6(8) . . . . ?
Mn3 O5 C20 C19 15.4(9) . . . . ?
Na1 O5 C20 C19 -171.8(5) . . . . ?
C16 C15 C20 O5 -176.6(7) . . . . ?
O4 C15 C20 O5 2.7(9) . . . . ?
C16 C15 C20 C19 2.9(10) . . . . ?
O4 C15 C20 C19 -177.9(6) . . . . ?
C18 C19 C20 O5 176.6(6) . . . . ?
C21 C19 C20 O5 -4.2(10) . . . . ?
C18 C19 C20 C15 -2.9(10) . . . . ?
C21 C19 C20 C15 176.3(6) . . . . ?
C18 C19 C21 N5 173.8(7) . . . . ?
C20 C19 C21 N5 -5.4(11) . . . . ?
Mn3 O6 C22 N6 2.8(8) . . . . ?
Na2 O6 C22 N6 -178.0(5) . . . . ?
Mn3 O6 C22 C23 -176.1(5) . . . . ?
Na2 O6 C22 C23 3.0(8) . . . . ?
O6 C22 C23 N7 -1.7(10) . . . . ?
N6 C22 C23 N7 179.2(7) . . . . ?
O6 C22 C23 C24 179.2(7) . . . . ?
N6 C22 C23 C24 0.1(11) . . . . ?
N7 C23 C24 N8 -0.4(14) . . . . ?
C22 C23 C24 N8 178.7(8) . . . . ?
N8 C25 C26 N7 2.9(18) . . . . ?
C27 O7 C28 C29 -17.3(10) . . . . ?
Na1 O7 C28 C29 167.7(6) . . . . ?
C27 O7 C28 C33 160.9(7) . . . . ?
Na1 O7 C28 C33 -14.0(8) . . . . ?
C33 C28 C29 C30 -0.2(12) . . . . ?
O7 C28 C29 C30 178.0(7) . . . . ?
C28 C29 C30 C31 -1.6(14) . . . . ?
C29 C30 C31 C32 1.8(14) . . . . ?
C30 C31 C32 C33 -0.3(12) . . . . ?
C30 C31 C32 C34 -177.1(8) . . . . ?
Mn2 O8 C33 C28 -162.9(5) . . . . ?
Na1 O8 C33 C28 7.3(8) . . . . ?
Mn2 O8 C33 C32 18.8(9) . . . . ?
Na1 O8 C33 C32 -171.0(5) . . . . ?
C29 C28 C33 O8 -176.8(7) . . . . ?
O7 C28 C33 O8 4.9(9) . . . . ?
C29 C28 C33 C32 1.6(11) . . . . ?
O7 C28 C33 C32 -176.7(6) . . . . ?
C31 C32 C33 O8 176.9(7) . . . . ?
C34 C32 C33 O8 -6.5(11) . . . . ?
C31 C32 C33 C28 -1.4(10) . . . . ?
C34 C32 C33 C28 175.2(7) . . . . ?
C31 C32 C34 N9 176.1(7) . . . . ?
C33 C32 C34 N9 -0.6(11) . . . . ?
Mn2 O9 C35 N10 4.9(9) . . . . ?
Na2 O9 C35 N10 178.1(5) . . . . ?
Mn2 O9 C35 C36 -174.2(5) . . . . ?
Na2 O9 C35 C36 -1.1(8) . . . . ?
N10 C35 C36 N11 -172.4(7) . . . . ?
O9 C35 C36 N11 6.8(10) . . . . ?
N10 C35 C36 C37 7.1(12) . . . . ?
O9 C35 C36 C37 -173.8(7) . . . . ?
N11 C36 C37 N12 2.9(15) . . . . ?
C35 C36 C37 N12 -176.5(9) . . . . ?
N12 C38 C39 N11 3(2) . . . . ?
Mn1 O12 C40 O11 13.6(11) . . . . ?
Mn1 O12 C40 C41 -167.3(6) . . . . ?
Mn2 O11 C40 O12 3.6(11) . . . . ?
Mn2 O11 C40 C41 -175.6(6) . . . . ?
C6 C8 N1 N2 -173.4(5) . . . . ?
C6 C8 N1 Mn1 7.5(9) . . . . ?
O3 C9 N2 N1 3.9(8) . . . . ?
C10 C9 N2 N1 -175.8(5) . . . . ?
C8 N1 N2 C9 176.9(5) . . . . ?
Mn1 N1 N2 C9 -3.9(6) . . . . ?
C11 C10 N3 C13 -0.5(10) . . . . ?
C9 C10 N3 C13 177.8(6) . . . . ?
C11 C10 N3 Na2 165.7(6) . . . . ?
C9 C10 N3 Na2 -16.0(8) . . . . ?
C12 C13 N3 C10 0.3(11) . . . . ?
C12 C13 N3 Na2 -164.1(6) . . . . ?
C13 C12 N4 C11 -1.1(15) . . . . ?
C10 C11 N4 C12 0.9(14) . . . . ?
C19 C21 N5 N6 -177.8(6) . . . . ?
C19 C21 N5 Mn3 3.7(10) . . . . ?
O6 C22 N6 N5 2.4(9) . . . . ?
C23 C22 N6 N5 -178.7(6) . . . . ?
C21 N5 N6 C22 174.7(6) . . . . ?
Mn3 N5 N6 C22 -6.6(6) . . . . ?
C24 C23 N7 C26 1.0(12) . . . . ?
C22 C23 N7 C26 -178.1(7) . . . . ?
C24 C23 N7 Na2 178.9(6) . . . . ?
C22 C23 N7 Na2 -0.2(9) . . . . ?
C25 C26 N7 C23 -2.3(14) . . . . ?
C25 C26 N7 Na2 -179.8(8) . . . . ?
C23 C24 N8 C25 0.8(15) . . . . ?
C26 C25 N8 C24 -2.1(17) . . . . ?
C32 C34 N9 N10 177.4(6) . . . . ?
C32 C34 N9 Mn2 -4.6(10) . . . . ?
O9 C35 N10 N9 -0.3(10) . . . . ?
C36 C35 N10 N9 178.8(6) . . . . ?
C34 N9 N10 C35 173.8(6) . . . . ?
Mn2 N9 N10 C35 -4.5(7) . . . . ?
C37 C36 N11 C39 -2.6(13) . . . . ?
C35 C36 N11 C39 176.9(8) . . . . ?
C37 C36 N11 Na2 171.8(7) . . . . ?
C35 C36 N11 Na2 -8.7(9) . . . . ?
C38 C39 N11 C36 0.1(15) . . . . ?
C38 C39 N11 Na2 -173.6(8) . . . . ?
C39 C38 N12 C37 -2(2) . . . . ?
C36 C37 N12 C38 -0.3(17) . . . . ?
